data_7703447
loop_
_publ_author_name
'Landman, Iris R.'
'Suleymanov, Abdusalom A.'
'Fadaei-Tirani, Farzaneh'
'Scopelliti, Rosario'
'Chadwick, F. Mark'
'Severin, Kay'

_publ_section_title
;
 Br\/onsted and Lewis acid adducts of triazenes.
;
_journal_issue 7
_journal_name_full 'Dalton transactions (Cambridge, England : 2003)'
_journal_page_first 2317
_journal_page_last 2322
_journal_paper_doi 10.1039/d0dt00049c
_journal_volume 49
_journal_year 2020
_chemical_formula_moiety 'C12 H20 N3, C F3 O3 S'
_chemical_formula_sum 'C13 H20 F3 N3 O3 S'
_chemical_formula_weight 355.38
_space_group_crystal_system monoclinic
_space_group_IT_number 14
_space_group_name_Hall '-P 2yn'
_space_group_name_H-M_alt 'P 1 21/n 1'
_atom_sites_solution_hydrogens mixed
_atom_sites_solution_primary dual
_atom_sites_solution_secondary difmap
_audit_creation_date 2019-08-15
_audit_creation_method
;
Olex2 1.3-alpha
(compiled 2019.07.31 svn.r3643 for OlexSys, GUI svn.r5859)
;
_audit_update_record
;
2019-11-20 deposited with the CCDC.	2020-02-04 downloaded from the CCDC.
;
_cell_angle_alpha 90
_cell_angle_beta 94.100(3)
_cell_angle_gamma 90
_cell_formula_units_Z 4
_cell_length_a 8.0352(3)
_cell_length_b 25.0842(6)
_cell_length_c 8.6190(3)
_cell_measurement_reflns_used 3838
_cell_measurement_temperature 150.01(10)
_cell_measurement_theta_max 75.5540
_cell_measurement_theta_min 5.4060
_cell_volume 1732.77(10)
_computing_cell_refinement 'CrysAlisPro 1.171.40.56a (Rigaku OD, 2019)'
_computing_data_collection 'CrysAlisPro 1.171.40.56a (Rigaku OD, 2019)'
_computing_data_reduction 'CrysAlisPro 1.171.40.56a (Rigaku OD, 2019)'
_computing_molecular_graphics 'Olex2 1.3-alpha (Dolomanov et al., 2009)'
_computing_publication_material 'Olex2 1.3-alpha (Dolomanov et al., 2009)'
_computing_structure_refinement 'ShelXL 2018/3 (Sheldrick, 2015)'
_computing_structure_solution 'ShelXT (Sheldrick, 2015)'
_diffrn_ambient_environment N~2~
_diffrn_ambient_temperature 150.01(10)
_diffrn_detector 'CCD plate'
_diffrn_detector_area_resol_mean 10.2665
_diffrn_detector_type Atlas
_diffrn_measured_fraction_theta_full 1.000
_diffrn_measured_fraction_theta_max 0.990
_diffrn_measurement_details
;
List of Runs (angles in degrees, time in seconds):

  # Type    Start    End  Width  t~exp~   \w     \q     \k     \f   Frames
#--------------------------------------------------------------------------
  1  \w   -115.00 -15.00   1.00    5.00    --  -43.01 -57.00 120.00  100
  2  \w   -118.00 -84.00   1.00    5.00    --  -43.01 -99.00-150.00   34
  3  \w   -107.00 -10.00   1.00    5.00    --  -43.01 -77.00-120.00   97
  4  \w   -123.00 -88.00   1.00    5.00    --  -43.01 -99.00 -90.00   35
  5  \w     49.00  76.00   1.00    5.00    --   43.01-125.00-180.00   27
  6  \w      1.00  58.00   1.00    5.00    --   43.01 -99.00   0.00   57
  7  \w     28.00  91.00   1.00    5.00    --   43.01-125.00  90.00   63
  8  \w     37.00 138.00   1.00   20.00    --  112.00 -30.00 -60.00  101
  9  \w     34.00  82.00   1.00   20.00    --  112.00 -94.00 -60.00   48
 10  \w     73.00 108.00   1.00   20.00    --  112.00 -94.00  60.00   35
 11  \w    131.00 164.00   1.00   20.00    --  112.00 -15.00 120.00   33
 12  \w     65.00 113.00   1.00   20.00    --  112.00-111.00  60.00   48
 13  \w     84.00 110.00   1.00   20.00    --  112.00-111.00 -90.00   26
 14  \w     29.00  95.00   1.00   20.00    --  112.00 -94.00 -30.00   66
 15  \w     30.00 107.00   1.00   20.00    --  112.00 -15.00 120.00   77
 16  \w     44.00 111.00   1.00   20.00    --  112.00-111.00 150.00   67
 17  \w    109.00 135.00   1.00   20.00    --  112.00 -45.00 120.00   26
 18  \w    147.00 173.00   1.00   20.00    --  112.00  45.00 -60.00   26
 19  \w     58.00 108.00   1.00   20.00    --  112.00-111.00  30.00   50
 20  \w     44.00 110.00   1.00   20.00    --  112.00 -94.00 150.00   66
 21  \w     36.00  63.00   1.00   20.00    --  112.00-111.00 -30.00   27
 22  \w     87.00 113.00   1.00   20.00    --  112.00-111.00 -30.00   26
 23  \w     91.00 177.00   1.00   20.00    --  112.00  15.00  60.00   86
 24  \w     47.00 109.00   1.00   20.00    --  112.00-111.00-120.00   62
 25  \w     45.00  74.00   1.00   20.00    --  112.00 -61.00  30.00   29
 26  \w     50.00  76.00   1.00   20.00    --  112.00 -61.00 150.00   26
 27  \w     90.00 135.00   1.00   20.00    --  112.00 -61.00 150.00   45
 28  \w     40.00  68.00   1.00   20.00    --  112.00 -45.00 120.00   28
 29  \w     36.00  80.00   1.00   20.00    --  112.00-111.00 120.00   44
 30  \w     93.00 174.00   1.00   20.00    --  112.00  45.00 120.00   81
;
_diffrn_measurement_device 'four-circle diffractometer'
_diffrn_measurement_device_type 'SuperNova, Dual, Cu at home/near, Atlas'
_diffrn_measurement_method '\w scans'
_diffrn_orient_matrix_type 'CrysAlisPro convention (1999,Acta A55,543-557)'
_diffrn_orient_matrix_UB_11 0.1689572000
_diffrn_orient_matrix_UB_12 0.0093033000
_diffrn_orient_matrix_UB_13 0.0921056000
_diffrn_orient_matrix_UB_21 -0.0683823000
_diffrn_orient_matrix_UB_22 -0.0259975000
_diffrn_orient_matrix_UB_23 0.1444216000
_diffrn_orient_matrix_UB_31 0.0610686000
_diffrn_orient_matrix_UB_32 -0.0548896000
_diffrn_orient_matrix_UB_33 -0.0523715000
_diffrn_radiation_monochromator mirror
_diffrn_radiation_probe x-ray
_diffrn_radiation_type 'Cu K\a'
_diffrn_radiation_wavelength 1.54184
_diffrn_reflns_av_R_equivalents 0.0526
_diffrn_reflns_av_unetI/netI 0.0433
_diffrn_reflns_Laue_measured_fraction_full 1.000
_diffrn_reflns_Laue_measured_fraction_max 0.990
_diffrn_reflns_limit_h_max 10
_diffrn_reflns_limit_h_min -9
_diffrn_reflns_limit_k_max 27
_diffrn_reflns_limit_k_min -31
_diffrn_reflns_limit_l_max 9
_diffrn_reflns_limit_l_min -10
_diffrn_reflns_number 16441
_diffrn_reflns_point_group_measured_fraction_full 1.000
_diffrn_reflns_point_group_measured_fraction_max 0.990
_diffrn_reflns_theta_full 67.684
_diffrn_reflns_theta_max 76.837
_diffrn_reflns_theta_min 5.439
_diffrn_source 'micro-focus sealed X-ray tube'
_diffrn_source_type 'SuperNova (Cu) X-ray Source'
_exptl_absorpt_coefficient_mu 2.095
_exptl_absorpt_correction_T_max 1.000
_exptl_absorpt_correction_T_min 0.746
_exptl_absorpt_correction_type gaussian
_exptl_absorpt_process_details
;
CrysAlisPro 1.171.40.56a (Rigaku Oxford Diffraction, 2019)
 Numerical absorption correction based on Gaussian integration over
 a multifaceted crystal model.
 Empirical absorption correction using spherical harmonics
 as implemented in SCALE3 ABSPACK scaling algorithm
;
_exptl_crystal_colour 'clear colourless'
_exptl_crystal_density_diffrn 1.362
_exptl_crystal_description prism
_exptl_crystal_F_000 744
_exptl_crystal_size_max 0.213
_exptl_crystal_size_mid 0.111
_exptl_crystal_size_min 0.07
_refine_diff_density_max 0.331
_refine_diff_density_min -0.397
_refine_diff_density_rms 0.049
_refine_ls_extinction_method none
_refine_ls_goodness_of_fit_ref 1.046
_refine_ls_hydrogen_treatment mixed
_refine_ls_matrix_type full
_refine_ls_number_parameters 216
_refine_ls_number_reflns 3623
_refine_ls_number_restraints 0
_refine_ls_restrained_S_all 1.046
_refine_ls_R_factor_all 0.0637
_refine_ls_R_factor_gt 0.0440
_refine_ls_shift/su_max 0.001
_refine_ls_shift/su_mean 0.000
_refine_ls_structure_factor_coef Fsqd
_refine_ls_weighting_details 'w=1/[\s^2^(Fo^2^)+(0.0540P)^2^+0.4878P] where P=(Fo^2^+2Fc^2^)/3'
_refine_ls_weighting_scheme calc
_refine_ls_wR_factor_gt 0.1104
_refine_ls_wR_factor_ref 0.1240
_reflns_Friedel_coverage 0.000
_reflns_number_gt 2746
_reflns_number_total 3623
_reflns_threshold_expression 'I > 2\s(I)'
_cod_data_source_file d0dt00049c2.cif
_cod_data_source_block il310
_cod_depositor_comments
;
The following automatic conversions were performed:

data item '_exptl_absorpt_correction_type' value 'Gaussian' was
changed to 'gaussian' in accordance with the
/home/data/users/saulius/crontab/automatic-downloads/rss-feeds/RSC/lib/dictionaries/cif_core.dic
dictionary named 'cif_core.dic' version 2.4.2 last updated on
2011-04-26.

Automatic conversion script
Id: cif_fix_values 7556 2019-12-06 15:28:31Z antanas 

 Adding full bibliography for 7703444--7703450.cif.
;
_cod_original_cell_volume 1732.76(10)
_cod_database_code 7703447
_shelx_shelxl_version_number 2018/3
_audit_contact_author 'Farzaneh Fadaei Tirani'
_chemical_oxdiff_formula 'C13 H20 N3 O3 F3 S1'
_shelx_space_group_comment
;
The symmetry employed for this shelxl refinement is uniquely defined
by the following loop, which should always be used as a source of
symmetry information in preference to the above space-group names.
They are only intended as comments.
;
_shelx_estimated_absorpt_t_max 0.867
_shelx_estimated_absorpt_t_min 0.664
_reflns_odcompleteness_completeness 99.95
_reflns_odcompleteness_iscentric 1
_reflns_odcompleteness_theta 74.33
_olex2_refinement_description
;
1. Fixed Uiso
 At 1.2 times of:
  All C(H) groups
 At 1.5 times of:
  All C(H,H,H) groups
2.a Ternary CH refined with riding coordinates:
 C7(H7), C10(H10)
2.b Aromatic/amide H refined with riding coordinates:
 C2(H2), C3(H3), C4(H4), C5(H5), C6(H6)
2.c Idealised Me refined as rotating group:
 C8(H8A,H8B,H8C), C9(H9A,H9B,H9C), C11(H11A,H11B,H11C), C12(H12A,H12B,H12C)
;
_olex2_submission_special_instructions 'No special instructions were received'
_oxdiff_exptl_absorpt_empirical_details
;
Empirical correction (ABSPACK) includes:
- Absorption correction using spherical harmonics
- Frame scaling
- B-factor correction
;
_oxdiff_exptl_absorpt_empirical_full_max 2.857
_oxdiff_exptl_absorpt_empirical_full_min 0.489

loop_
_space_group_symop_operation_xyz
'x, y, z'
'-x+1/2, y+1/2, -z+1/2'
'-x, -y, -z'
'x-1/2, -y-1/2, z-1/2'

loop_
_atom_site_label
_atom_site_type_symbol
_atom_site_fract_x
_atom_site_fract_y
_atom_site_fract_z
_atom_site_U_iso_or_equiv
_atom_site_adp_type
_atom_site_occupancy
_atom_site_site_symmetry_order
_atom_site_calc_flag
_atom_site_refinement_flags_posn
_atom_site_refinement_flags_adp
S1 S 0.79329(7) 0.35056(2) 0.17407(6) 0.03711(15) Uani 1 1 d . .
F1 F 1.1126(2) 0.36563(9) 0.1551(3) 0.0829(6) Uani 1 1 d . .
F2 F 0.9626(3) 0.43058(8) 0.0710(3) 0.0823(6) Uani 1 1 d . .
F3 F 1.0044(3) 0.41688(11) 0.3137(2) 0.0939(8) Uani 1 1 d . .
O1 O 0.6614(2) 0.38693(6) 0.2103(2) 0.0432(4) Uani 1 1 d . .
O2 O 0.8362(3) 0.31192(7) 0.2936(2) 0.0554(5) Uani 1 1 d . .
O3 O 0.7807(3) 0.33048(7) 0.0182(2) 0.0563(5) Uani 1 1 d . .
C13 C 0.9762(3) 0.39338(10) 0.1780(3) 0.0470(5) Uani 1 1 d . .
N1 N 0.4156(2) 0.41765(6) 0.4172(2) 0.0319(4) Uani 1 1 d . .
H1 H 0.495(4) 0.4020(10) 0.361(3) 0.038(6) Uiso 1 1 d . .
N2 N 0.3475(2) 0.39635(6) 0.5338(2) 0.0349(4) Uani 1 1 d . .
N3 N 0.3961(2) 0.35008(6) 0.5821(2) 0.0355(4) Uani 1 1 d . .
C1 C 0.3599(3) 0.46936(7) 0.3670(2) 0.0319(4) Uani 1 1 d . .
C2 C 0.4064(4) 0.48643(9) 0.2255(3) 0.0484(6) Uani 1 1 d . .
H2 H 0.473998 0.464552 0.165566 0.058 Uiso 1 1 calc R U
C3 C 0.3532(4) 0.53646(10) 0.1702(3) 0.0572(7) Uani 1 1 d . .
H3 H 0.384458 0.548687 0.072117 0.069 Uiso 1 1 calc R U
C4 C 0.2559(4) 0.56796(8) 0.2574(3) 0.0461(6) Uani 1 1 d . .
H4 H 0.219432 0.601867 0.219527 0.055 Uiso 1 1 calc R U
C5 C 0.2115(3) 0.55041(8) 0.3994(3) 0.0409(5) Uani 1 1 d . .
H5 H 0.144586 0.572439 0.459481 0.049 Uiso 1 1 calc R U
C6 C 0.2631(3) 0.50080(8) 0.4567(2) 0.0366(4) Uani 1 1 d . .
H6 H 0.232529 0.488797 0.555251 0.044 Uiso 1 1 calc R U
C7 C 0.5249(3) 0.31829(7) 0.5084(3) 0.0355(4) Uani 1 1 d . .
H7 H 0.605805 0.343726 0.465669 0.043 Uiso 1 1 calc R U
C8 C 0.4394(4) 0.28776(9) 0.3724(3) 0.0503(6) Uani 1 1 d . .
H8A H 0.367102 0.260187 0.411934 0.075 Uiso 1 1 calc R U
H8B H 0.523998 0.271016 0.311953 0.075 Uiso 1 1 calc R U
H8C H 0.372147 0.312422 0.305767 0.075 Uiso 1 1 calc R U
C9 C 0.6220(3) 0.28224(8) 0.6254(3) 0.0442(5) Uani 1 1 d . .
H9A H 0.664523 0.303416 0.715180 0.066 Uiso 1 1 calc R U
H9B H 0.715656 0.265927 0.576074 0.066 Uiso 1 1 calc R U
H9C H 0.548065 0.254228 0.659931 0.066 Uiso 1 1 calc R U
C10 C 0.2952(3) 0.32773(9) 0.7065(3) 0.0508(6) Uani 1 1 d . .
H10 H 0.311669 0.288219 0.708465 0.061 Uiso 1 1 calc R U
C11 C 0.3593(5) 0.34945(16) 0.8635(4) 0.0783(10) Uani 1 1 d . .
H11A H 0.479499 0.342739 0.879565 0.117 Uiso 1 1 calc R U
H11B H 0.301535 0.331742 0.945585 0.117 Uiso 1 1 calc R U
H11C H 0.338528 0.387909 0.866986 0.117 Uiso 1 1 calc R U
C12 C 0.1124(4) 0.33831(14) 0.6715(5) 0.0797(12) Uani 1 1 d . .
H12A H 0.093071 0.376866 0.666404 0.120 Uiso 1 1 calc R U
H12B H 0.049443 0.322903 0.753851 0.120 Uiso 1 1 calc R U
H12C H 0.075513 0.322077 0.571518 0.120 Uiso 1 1 calc R U

loop_
_atom_site_aniso_label
_atom_site_aniso_U_11
_atom_site_aniso_U_22
_atom_site_aniso_U_33
_atom_site_aniso_U_23
_atom_site_aniso_U_13
_atom_site_aniso_U_12
S1 0.0407(3) 0.0329(2) 0.0379(3) -0.00098(19) 0.00374(19) 0.0071(2)
F1 0.0454(11) 0.0993(14) 0.1068(16) 0.0053(12) 0.0247(10) 0.0141(10)
F2 0.0741(14) 0.0728(11) 0.0987(15) 0.0304(10) -0.0035(11) -0.0216(10)
F3 0.0773(15) 0.1391(19) 0.0668(11) -0.0427(12) 0.0163(10) -0.0505(14)
O1 0.0418(10) 0.0368(7) 0.0520(9) 0.0022(6) 0.0096(7) 0.0092(6)
O2 0.0553(12) 0.0526(9) 0.0593(10) 0.0190(8) 0.0100(8) 0.0167(8)
O3 0.0711(14) 0.0502(9) 0.0474(9) -0.0138(7) 0.0020(9) 0.0024(9)
C13 0.0431(14) 0.0573(13) 0.0413(11) -0.0022(10) 0.0073(10) 0.0026(11)
N1 0.0365(10) 0.0263(7) 0.0331(8) 0.0037(6) 0.0030(7) 0.0025(6)
N2 0.0372(10) 0.0292(7) 0.0380(8) 0.0068(6) 0.0009(7) 0.0019(7)
N3 0.0351(10) 0.0278(7) 0.0432(9) 0.0088(7) 0.0008(7) 0.0011(7)
C1 0.0335(11) 0.0266(8) 0.0349(9) 0.0033(7) -0.0020(8) 0.0029(7)
C2 0.0614(17) 0.0409(11) 0.0447(12) 0.0116(9) 0.0156(11) 0.0187(11)
C3 0.078(2) 0.0484(12) 0.0475(13) 0.0214(11) 0.0219(13) 0.0198(13)
C4 0.0574(16) 0.0323(9) 0.0484(12) 0.0081(9) 0.0017(11) 0.0110(9)
C5 0.0477(14) 0.0330(9) 0.0415(11) -0.0017(8) -0.0006(9) 0.0107(9)
C6 0.0429(12) 0.0324(9) 0.0342(9) 0.0018(7) 0.0013(8) 0.0047(8)
C7 0.0357(12) 0.0262(8) 0.0444(10) 0.0038(8) 0.0008(9) 0.0016(8)
C8 0.0576(16) 0.0334(10) 0.0582(14) -0.0043(9) -0.0071(12) -0.0040(10)
C9 0.0398(13) 0.0346(9) 0.0579(13) 0.0111(9) 0.0014(10) 0.0068(9)
C10 0.0439(14) 0.0432(11) 0.0668(15) 0.0240(11) 0.0152(12) 0.0085(10)
C11 0.085(3) 0.100(2) 0.0528(16) 0.0157(17) 0.0298(16) 0.003(2)
C12 0.0415(17) 0.0788(19) 0.121(3) 0.055(2) 0.0206(17) 0.0055(14)

loop_
_atom_type_symbol
_atom_type_description
_atom_type_scat_dispersion_real
_atom_type_scat_dispersion_imag
_atom_type_scat_source
C C 0.0181 0.0091 'International Tables Vol C Tables 4.2.6.8 and 6.1.1.4'
H H 0.0000 0.0000 'International Tables Vol C Tables 4.2.6.8 and 6.1.1.4'
F F 0.0727 0.0534 'International Tables Vol C Tables 4.2.6.8 and 6.1.1.4'
N N 0.0311 0.0180 'International Tables Vol C Tables 4.2.6.8 and 6.1.1.4'
O O 0.0492 0.0322 'International Tables Vol C Tables 4.2.6.8 and 6.1.1.4'
S S 0.3331 0.5567 'International Tables Vol C Tables 4.2.6.8 and 6.1.1.4'

loop_
_exptl_crystal_face_index_h
_exptl_crystal_face_index_k
_exptl_crystal_face_index_l
_exptl_crystal_face_perp_dist
0 -1 0 0.0586
4 -5 2 0.0271
-2 -2 -5 0.0525
2 0 -1 0.0330
-2 2 1 0.0800
1 2 2 0.0068
-1 -2 1 0.0426
0 1 0 0.1363

loop_
_geom_angle_atom_site_label_1
_geom_angle_atom_site_label_2
_geom_angle_atom_site_label_3
_geom_angle
O1 S1 C13 103.11(11)
O2 S1 O1 114.29(11)
O2 S1 C13 103.45(12)
O3 S1 O1 114.84(12)
O3 S1 O2 115.61(12)
O3 S1 C13 103.18(12)
F1 C13 S1 111.28(19)
F2 C13 S1 112.4(2)
F2 C13 F1 107.3(2)
F2 C13 F3 107.9(2)
F3 C13 S1 111.64(19)
F3 C13 F1 106.1(2)
N2 N1 H1 125.6(16)
N2 N1 C1 117.98(18)
C1 N1 H1 116.4(16)
N3 N2 N1 119.29(19)
N2 N3 C7 123.51(18)
N2 N3 C10 113.71(18)
C7 N3 C10 122.30(16)
C2 C1 N1 116.99(19)
C2 C1 C6 121.34(18)
C6 C1 N1 121.67(18)
C1 C2 H2 120.4
C1 C2 C3 119.2(2)
C3 C2 H2 120.4
C2 C3 H3 119.9
C4 C3 C2 120.2(2)
C4 C3 H3 119.9
C3 C4 H4 120.0
C5 C4 C3 119.9(2)
C5 C4 H4 120.0
C4 C5 H5 119.5
C4 C5 C6 120.9(2)
C6 C5 H5 119.5
C1 C6 C5 118.5(2)
C1 C6 H6 120.7
C5 C6 H6 120.7
N3 C7 H7 107.8
N3 C7 C8 108.05(19)
N3 C7 C9 112.03(18)
C8 C7 H7 107.8
C8 C7 C9 113.05(18)
C9 C7 H7 107.8
C7 C8 H8A 109.5
C7 C8 H8B 109.5
C7 C8 H8C 109.5
H8A C8 H8B 109.5
H8A C8 H8C 109.5
H8B C8 H8C 109.5
C7 C9 H9A 109.5
C7 C9 H9B 109.5
C7 C9 H9C 109.5
H9A C9 H9B 109.5
H9A C9 H9C 109.5
H9B C9 H9C 109.5
N3 C10 H10 107.8
N3 C10 C11 109.7(2)
N3 C10 C12 111.2(2)
C11 C10 H10 107.8
C12 C10 H10 107.8
C12 C10 C11 112.4(3)
C10 C11 H11A 109.5
C10 C11 H11B 109.5
C10 C11 H11C 109.5
H11A C11 H11B 109.5
H11A C11 H11C 109.5
H11B C11 H11C 109.5
C10 C12 H12A 109.5
C10 C12 H12B 109.5
C10 C12 H12C 109.5
H12A C12 H12B 109.5
H12A C12 H12C 109.5
H12B C12 H12C 109.5

loop_
_geom_bond_atom_site_label_1
_geom_bond_atom_site_label_2
_geom_bond_distance
S1 O1 1.4493(16)
S1 O2 1.4385(17)
S1 O3 1.4314(18)
S1 C13 1.819(3)
F1 C13 1.325(3)
F2 C13 1.311(3)
F3 C13 1.315(3)
N1 H1 0.92(3)
N1 N2 1.294(3)
N1 C1 1.429(2)
N2 N3 1.284(2)
N3 C7 1.484(3)
N3 C10 1.499(3)
C1 C2 1.370(3)
C1 C6 1.382(3)
C2 H2 0.9500
C2 C3 1.398(3)
C3 H3 0.9500
C3 C4 1.373(4)
C4 H4 0.9500
C4 C5 1.371(4)
C5 H5 0.9500
C5 C6 1.391(3)
C6 H6 0.9500
C7 H7 1.0000
C7 C8 1.522(3)
C7 C9 1.526(3)
C8 H8A 0.9800
C8 H8B 0.9800
C8 H8C 0.9800
C9 H9A 0.9800
C9 H9B 0.9800
C9 H9C 0.9800
C10 H10 1.0000
C10 C11 1.515(5)
C10 C12 1.501(4)
C11 H11A 0.9800
C11 H11B 0.9800
C11 H11C 0.9800
C12 H12A 0.9800
C12 H12B 0.9800
C12 H12C 0.9800

loop_
_geom_hbond_atom_site_label_D
_geom_hbond_atom_site_label_H
_geom_hbond_atom_site_label_A
_geom_hbond_distance_DH
_geom_hbond_distance_HA
_geom_hbond_distance_DA
_geom_hbond_angle_DHA
_geom_hbond_publ_flag
N1 H1 O1 0.92(3) 1.97(3) 2.859(3) 164(2) yes

loop_
_geom_torsion_atom_site_label_1
_geom_torsion_atom_site_label_2
_geom_torsion_atom_site_label_3
_geom_torsion_atom_site_label_4
_geom_torsion
O1 S1 C13 F1 176.61(18)
O1 S1 C13 F2 -63.1(2)
O1 S1 C13 F3 58.3(2)
O2 S1 C13 F1 57.3(2)
O2 S1 C13 F2 177.6(2)
O2 S1 C13 F3 -61.0(2)
O3 S1 C13 F1 -63.6(2)
O3 S1 C13 F2 56.8(2)
O3 S1 C13 F3 178.2(2)
N1 N2 N3 C7 -1.7(3)
N1 N2 N3 C10 -174.0(2)
N1 C1 C2 C3 179.2(3)
N1 C1 C6 C5 -179.1(2)
N2 N1 C1 C2 -166.6(2)
N2 N1 C1 C6 13.3(3)
N2 N3 C7 C8 -84.5(2)
N2 N3 C7 C9 150.3(2)
N2 N3 C10 C11 -83.7(3)
N2 N3 C10 C12 41.3(3)
C1 N1 N2 N3 -179.47(18)
C1 C2 C3 C4 0.2(5)
C2 C1 C6 C5 0.7(4)
C2 C3 C4 C5 0.3(5)
C3 C4 C5 C6 -0.3(4)
C4 C5 C6 C1 -0.2(4)
C6 C1 C2 C3 -0.7(4)
C7 N3 C10 C11 103.9(3)
C7 N3 C10 C12 -131.0(3)
C10 N3 C7 C8 87.1(2)
C10 N3 C7 C9 -38.0(3)

loop_
_exptl_oxdiff_crystal_face_indexfrac_h
_exptl_oxdiff_crystal_face_indexfrac_k
_exptl_oxdiff_crystal_face_indexfrac_l
_exptl_oxdiff_crystal_face_x
_exptl_oxdiff_crystal_face_y
_exptl_oxdiff_crystal_face_z
-0.0001 -1.0007 0.0003 -0.0093 0.0261 0.0549
4.0017 -4.9927 1.9987 0.8138 0.1448 0.4138
-2.0053 -2.0166 -5.0001 -0.8181 -0.5326 0.2501
1.9990 0.0003 -1.0025 0.2454 -0.2815 0.1746
-1.9988 2.0010 1.0019 -0.2268 0.2294 -0.2844
1.0022 2.0077 1.9995 0.3722 0.1680 -0.1537
-0.9991 -2.0002 1.0022 -0.0951 0.2651 -0.0037
0.0001 1.0007 -0.0003 0.0093 -0.0261 -0.0549
